data_4067433
loop_
_publ_author_name
'Baeza, Beatriz'
'Casarrubios, Luis'
'G\'omez-Gallego, Mar'
'Sierra, Miguel A.'
'Oliv\'an, Montserrat'

_publ_section_title
;
 Multicomponent Synthesis of Pyran-2-ylidene Chromium(0) and Tungsten(0)
 Fischer Carbene Complexes
;
_journal_issue 7
_journal_name_full Organometallics
_journal_page_first 1607
_journal_paper_doi 10.1021/om9009558
_journal_volume 29
_journal_year 2010
_chemical_formula_moiety 'C15 H12 Cr O9'
_chemical_formula_sum 'C15 H12 Cr O9'
_chemical_formula_weight 388.25
_chemical_name_systematic
; 
 ? 
;
_space_group_IT_number 2
_symmetry_cell_setting triclinic
_symmetry_space_group_name_Hall '-P 1'
_symmetry_space_group_name_H-M 'P -1'
_atom_sites_solution_hydrogens geom
_atom_sites_solution_primary direct
_atom_sites_solution_secondary difmap
_audit_creation_method SHELXL-97
_cell_angle_alpha 100.853(6)
_cell_angle_beta 113.551(5)
_cell_angle_gamma 94.245(6)
_cell_formula_units_Z 2
_cell_length_a 9.486(3)
_cell_length_b 9.511(3)
_cell_length_c 10.054(3)
_cell_measurement_reflns_used 1452
_cell_measurement_temperature 100(2)
_cell_measurement_theta_max 26
_cell_measurement_theta_min 2
_cell_volume 805.4(4)
_computing_cell_refinement 'SAINT+ v. 6.1 (Bruker AXS, 2000)'
_computing_data_collection 'SMART v. 5.625 (Bruker AXS, 2000)'
_computing_data_reduction 'SAINT+ v. 6.1 (Bruker AXS, 2000)'
_computing_molecular_graphics 'XP, SHELXTL v. 6.1 (Bruker, 2000)'
_computing_publication_material 'XCIF, SHELXTL v. 6.1 (Bruker, 2000)'
_computing_structure_refinement 'SHELXL-97 (Sheldrick, 1997)'
_computing_structure_solution 'SHELXS-97 (Sheldrick, 1990)'
_diffrn_ambient_temperature 100(2)
_diffrn_detector_area_resol_mean 8.26
_diffrn_measured_fraction_theta_full 0.985
_diffrn_measured_fraction_theta_max 0.907
_diffrn_measurement_device_type 'Bruker SMART APEX CCD system'
_diffrn_measurement_method '\w rotations with narrow frames'
_diffrn_radiation_monochromator graphite
_diffrn_radiation_source 'fine-focus sealed tube'
_diffrn_radiation_type MoK\a
_diffrn_radiation_wavelength 0.71073
_diffrn_reflns_av_R_equivalents 0.0581
_diffrn_reflns_av_sigmaI/netI 0.1049
_diffrn_reflns_limit_h_max 12
_diffrn_reflns_limit_h_min -12
_diffrn_reflns_limit_k_max 12
_diffrn_reflns_limit_k_min -12
_diffrn_reflns_limit_l_max 13
_diffrn_reflns_limit_l_min -13
_diffrn_reflns_number 7391
_diffrn_reflns_theta_full 27.50
_diffrn_reflns_theta_max 28.89
_diffrn_reflns_theta_min 2.21
_diffrn_standards_decay_% 'no decay'
_exptl_absorpt_coefficient_mu 0.758
_exptl_absorpt_correction_T_max 0.955
_exptl_absorpt_correction_T_min 0.764
_exptl_absorpt_correction_type multi-scan
_exptl_absorpt_process_details
;
Absorption correction performed with SADABS program. This is based on the
method of Blessing: Blessing, R. H., Acta Crystallogr., Sect. A 1995, 51, 33.

SADABS: Area-Detector Absorption Correction. Bruker-AXS 
within SAINT+ package, v. 6.1 (2000).
;
_exptl_crystal_colour 'dark orange'
_exptl_crystal_density_diffrn 1.601
_exptl_crystal_density_method 'not measured'
_exptl_crystal_description prism
_exptl_crystal_F_000 396
_exptl_crystal_size_max 0.08
_exptl_crystal_size_mid 0.08
_exptl_crystal_size_min 0.08
_refine_diff_density_max 0.930
_refine_diff_density_min -0.782
_refine_diff_density_rms 0.102
_refine_ls_extinction_method none
_refine_ls_goodness_of_fit_ref 0.929
_refine_ls_hydrogen_treatment mixed
_refine_ls_matrix_type full
_refine_ls_number_parameters 235
_refine_ls_number_reflns 3840
_refine_ls_number_restraints 0
_refine_ls_restrained_S_all 0.929
_refine_ls_R_factor_all 0.0923
_refine_ls_R_factor_gt 0.0561
_refine_ls_shift/su_max 0.000
_refine_ls_shift/su_mean 0.000
_refine_ls_structure_factor_coef Fsqd
_refine_ls_weighting_details 'calc w=1/[\s^2^(Fo^2^)+(0.0550P)^2^+0.0000P] where P=(Fo^2^+2Fc^2^)/3'
_refine_ls_weighting_scheme calc
_refine_ls_wR_factor_gt 0.1171
_refine_ls_wR_factor_ref 0.1286
_reflns_number_gt 2518
_reflns_number_total 3840
_reflns_threshold_expression >2sigma(I)
_cod_data_source_file om9009558_si_002.cif
_cod_data_source_block mae381as
_cod_original_sg_symbol_H-M P-1
_cod_database_code 4067433

loop_
_symmetry_equiv_pos_as_xyz
'x, y, z'
'-x, -y, -z'

loop_
_atom_site_label
_atom_site_type_symbol
_atom_site_fract_x
_atom_site_fract_y
_atom_site_fract_z
_atom_site_U_iso_or_equiv
_atom_site_adp_type
_atom_site_occupancy
_atom_site_symmetry_multiplicity
_atom_site_calc_flag
_atom_site_refinement_flags
Cr Cr 0.53456(6) 0.72158(6) 0.79058(6) 0.01698(16) Uani 1 1 d .
C1 C 0.5304(4) 0.7687(3) 0.5961(4) 0.0180(7) Uani 1 1 d .
C2 C 0.6344(4) 0.8040(3) 0.5360(4) 0.0174(7) Uani 1 1 d .
C3 C 0.5847(4) 0.8475(4) 0.4008(4) 0.0206(7) Uani 1 1 d .
H3 H 0.654(4) 0.861(4) 0.357(4) 0.026(10) Uiso 1 1 d .
C4 C 0.4344(4) 0.8562(4) 0.3185(4) 0.0200(7) Uani 1 1 d .
H4 H 0.401(4) 0.883(4) 0.233(4) 0.025 Uiso 1 1 d .
C5 C 0.3292(4) 0.8185(4) 0.3755(4) 0.0191(7) Uani 1 1 d .
C6 C 0.0755(4) 0.7693(4) 0.3667(4) 0.0273(8) Uani 1 1 d .
H6A H 0.0946 0.8378 0.4617 0.033 Uiso 1 1 calc R
H6B H 0.0909 0.6720 0.3858 0.033 Uiso 1 1 calc R
C7 C -0.0854(4) 0.7641(4) 0.2524(4) 0.0301(9) Uani 1 1 d .
H7A H -0.1001 0.8619 0.2379 0.045 Uiso 1 1 calc R
H7B H -0.1612 0.7274 0.2863 0.045 Uiso 1 1 calc R
H7C H -0.1006 0.6996 0.1577 0.045 Uiso 1 1 calc R
C8 C 0.8061(4) 0.8057(4) 0.6076(4) 0.0199(7) Uani 1 1 d .
C9 C 1.0222(4) 0.7294(4) 0.7733(4) 0.0295(9) Uani 1 1 d .
H9A H 1.0788 0.8301 0.8049 0.035 Uiso 1 1 calc R
H9B H 1.0514 0.6732 0.6975 0.035 Uiso 1 1 calc R
C10 C 1.0663(4) 0.6636(5) 0.9037(5) 0.0389(10) Uani 1 1 d .
H10A H 1.0483 0.7257 0.9831 0.058 Uiso 1 1 calc R
H10B H 1.1768 0.6542 0.9404 0.058 Uiso 1 1 calc R
H10C H 1.0028 0.5674 0.8738 0.058 Uiso 1 1 calc R
C11 C 0.5321(4) 0.6865(4) 0.9669(4) 0.0217(8) Uani 1 1 d .
C12 C 0.4174(4) 0.8700(4) 0.8063(4) 0.0205(7) Uani 1 1 d .
C13 C 0.3499(4) 0.5859(4) 0.6753(4) 0.0202(7) Uani 1 1 d .
C14 C 0.6492(4) 0.5678(4) 0.7806(4) 0.0226(8) Uani 1 1 d .
C15 C 0.7189(4) 0.8609(4) 0.8987(4) 0.0204(7) Uani 1 1 d .
O1 O 0.3759(3) 0.7796(2) 0.5026(2) 0.0181(5) Uani 1 1 d .
O2 O 0.1817(3) 0.8188(3) 0.3043(3) 0.0228(5) Uani 1 1 d .
O3 O 0.8924(3) 0.8709(3) 0.5698(3) 0.0300(6) Uani 1 1 d .
O4 O 0.8551(3) 0.7294(3) 0.7092(3) 0.0218(5) Uani 1 1 d .
O5 O 0.5286(3) 0.6664(3) 1.0736(3) 0.0298(6) Uani 1 1 d .
O6 O 0.3468(3) 0.9595(3) 0.8201(3) 0.0293(6) Uani 1 1 d .
O7 O 0.2377(3) 0.5042(3) 0.6059(3) 0.0334(6) Uani 1 1 d .
O8 O 0.7138(3) 0.4720(3) 0.7773(3) 0.0357(7) Uani 1 1 d .
O9 O 0.8263(3) 0.9483(3) 0.9626(3) 0.0318(6) Uani 1 1 d .

loop_
_atom_site_aniso_label
_atom_site_aniso_U_11
_atom_site_aniso_U_22
_atom_site_aniso_U_33
_atom_site_aniso_U_23
_atom_site_aniso_U_13
_atom_site_aniso_U_12
Cr 0.0182(3) 0.0175(3) 0.0204(3) 0.0052(2) 0.0131(2) 0.0024(2)
C1 0.0182(17) 0.0168(16) 0.0195(18) 0.0018(14) 0.0098(15) 0.0019(13)
C2 0.0191(17) 0.0149(16) 0.0225(18) 0.0013(14) 0.0147(15) 0.0014(13)
C3 0.0231(19) 0.0207(17) 0.0248(19) 0.0031(15) 0.0183(16) 0.0016(14)
C4 0.027(2) 0.0207(18) 0.0175(18) 0.0066(15) 0.0140(16) 0.0040(14)
C5 0.0214(18) 0.0175(16) 0.0222(18) 0.0028(14) 0.0136(15) 0.0042(13)
C6 0.022(2) 0.038(2) 0.033(2) 0.0157(18) 0.0199(18) 0.0040(16)
C7 0.021(2) 0.040(2) 0.031(2) 0.0091(18) 0.0117(17) 0.0061(16)
C8 0.0205(18) 0.0196(17) 0.0224(19) -0.0006(15) 0.0149(16) 0.0007(13)
C9 0.0165(19) 0.040(2) 0.035(2) 0.0073(19) 0.0148(17) 0.0051(16)
C10 0.021(2) 0.054(3) 0.042(3) 0.018(2) 0.0110(19) 0.0074(19)
C11 0.0201(19) 0.0238(19) 0.022(2) 0.0072(16) 0.0090(16) 0.0020(14)
C12 0.0219(19) 0.0215(18) 0.0228(19) 0.0061(15) 0.0145(16) -0.0001(14)
C13 0.0238(19) 0.0217(18) 0.0221(19) 0.0067(16) 0.0159(17) 0.0050(15)
C14 0.024(2) 0.0231(19) 0.024(2) 0.0052(16) 0.0153(16) 0.0001(15)
C15 0.025(2) 0.0237(19) 0.0186(19) 0.0045(16) 0.0148(17) 0.0062(15)
O1 0.0182(12) 0.0201(12) 0.0200(13) 0.0037(10) 0.0127(10) 0.0031(9)
O2 0.0203(13) 0.0297(14) 0.0268(14) 0.0121(11) 0.0156(11) 0.0063(11)
O3 0.0245(14) 0.0380(16) 0.0357(16) 0.0126(13) 0.0200(13) 0.0009(12)
O4 0.0160(12) 0.0274(13) 0.0279(14) 0.0092(11) 0.0137(11) 0.0057(10)
O5 0.0362(16) 0.0315(15) 0.0275(15) 0.0090(12) 0.0192(13) 0.0012(12)
O6 0.0307(15) 0.0280(14) 0.0408(17) 0.0096(12) 0.0252(13) 0.0106(12)
O7 0.0285(16) 0.0315(16) 0.0374(17) 0.0034(13) 0.0146(14) -0.0033(12)
O8 0.0354(16) 0.0200(14) 0.058(2) 0.0083(13) 0.0262(15) 0.0077(12)
O9 0.0258(15) 0.0333(16) 0.0347(16) 0.0001(13) 0.0160(13) -0.0022(12)

loop_
_atom_type_symbol
_atom_type_description
_atom_type_scat_dispersion_real
_atom_type_scat_dispersion_imag
_atom_type_scat_source
C C 0.0033 0.0016 'International Tables Vol C Tables 4.2.6.8 and 6.1.1.4'
H H 0.0000 0.0000 'International Tables Vol C Tables 4.2.6.8 and 6.1.1.4'
O O 0.0106 0.0060 'International Tables Vol C Tables 4.2.6.8 and 6.1.1.4'
Cr Cr 0.3209 0.6236 'International Tables Vol C Tables 4.2.6.8 and 6.1.1.4'

loop_
_geom_angle_atom_site_label_1
_geom_angle_atom_site_label_2
_geom_angle_atom_site_label_3
_geom_angle
C11 Cr C12 87.77(14)
C11 Cr C13 90.66(14)
C12 Cr C13 90.61(15)
C11 Cr C15 91.81(15)
C12 Cr C15 88.88(15)
C13 Cr C15 177.45(14)
C11 Cr C14 89.67(15)
C12 Cr C14 177.23(14)
C13 Cr C14 88.36(15)
C15 Cr C14 92.27(15)
C11 Cr C1 177.03(14)
C12 Cr C1 89.26(13)
C13 Cr C1 89.32(14)
C15 Cr C1 88.18(13)
C14 Cr C1 93.30(13)
C2 C1 O1 111.6(3)
C2 C1 Cr 139.3(3)
O1 C1 Cr 108.89(19)
C1 C2 C3 121.7(3)
C1 C2 C8 125.2(3)
C3 C2 C8 113.1(3)
C4 C3 C2 123.0(3)
C4 C3 H3 116(2)
C2 C3 H3 120(2)
C3 C4 C5 115.8(3)
C3 C4 H4 124(2)
C5 C4 H4 120(2)
O2 C5 O1 117.5(3)
O2 C5 C4 121.3(3)
O1 C5 C4 121.1(3)
O2 C6 C7 106.0(3)
O2 C6 H6A 110.5
C7 C6 H6A 110.5
O2 C6 H6B 110.5
C7 C6 H6B 110.5
H6A C6 H6B 108.7
C6 C7 H7A 109.5
C6 C7 H7B 109.5
H7A C7 H7B 109.5
C6 C7 H7C 109.5
H7A C7 H7C 109.5
H7B C7 H7C 109.5
O3 C8 O4 123.1(3)
O3 C8 C2 120.8(3)
O4 C8 C2 116.1(3)
O4 C9 C10 109.5(3)
O4 C9 H9A 109.8
C10 C9 H9A 109.8
O4 C9 H9B 109.8
C10 C9 H9B 109.8
H9A C9 H9B 108.2
C9 C10 H10A 109.5
C9 C10 H10B 109.5
H10A C10 H10B 109.5
C9 C10 H10C 109.5
H10A C10 H10C 109.5
H10B C10 H10C 109.5
O5 C11 Cr 178.9(3)
O6 C12 Cr 177.8(3)
O7 C13 Cr 179.7(3)
O8 C14 Cr 176.7(3)
O9 C15 Cr 177.6(3)
C5 O1 C1 126.7(2)
C5 O2 C6 118.5(3)
C8 O4 C9 114.7(3)

loop_
_geom_bond_atom_site_label_1
_geom_bond_atom_site_label_2
_geom_bond_distance
Cr C11 1.873(3)
Cr C12 1.881(4)
Cr C13 1.886(4)
Cr C15 1.895(4)
Cr C14 1.897(4)
Cr C1 2.073(3)
C1 C2 1.398(4)
C1 O1 1.414(4)
C2 C3 1.404(5)
C2 C8 1.492(4)
C3 C4 1.351(5)
C3 H3 0.93(3)
C4 C5 1.391(4)
C4 H4 0.88(3)
C5 O2 1.293(4)
C5 O1 1.310(4)
C6 O2 1.475(4)
C6 C7 1.489(5)
C6 H6A 0.9900
C6 H6B 0.9900
C7 H7A 0.9800
C7 H7B 0.9800
C7 H7C 0.9800
C8 O3 1.209(4)
C8 O4 1.317(4)
C9 O4 1.454(4)
C9 C10 1.482(5)
C9 H9A 0.9900
C9 H9B 0.9900
C10 H10A 0.9800
C10 H10B 0.9800
C10 H10C 0.9800
C11 O5 1.137(4)
C12 O6 1.144(4)
C13 O7 1.141(4)
C14 O8 1.138(4)
C15 O9 1.137(4)
